data_7001270
loop_
_publ_author_name
'Kirk Egdal, Rune'
'Bond, Andrew D.'
'McKenzie, Christine J.'

_publ_section_title
;
 Air oxidation of divanadium(IV) complexes
;
_journal_issue 19
_journal_name_full 'Dalton Transactions'
_journal_page_first 3833
_journal_page_last 3839
_journal_paper_doi 10.1039/b901633c
_journal_year 2009
_chemical_formula_moiety 'C36 H43 N6 O5 V2 3+, 3(Cl O4 -), H2 O'
_chemical_formula_sum 'C36 H45 Cl3 N6 O18 V2'
_chemical_formula_weight 1058.01
_space_group_IT_number 14
_symmetry_cell_setting monoclinic
_symmetry_space_group_name_Hall '-P 2ybc'
_symmetry_space_group_name_H-M 'P 1 21/c 1'
_atom_sites_solution_hydrogens geom
_atom_sites_solution_primary direct
_atom_sites_solution_secondary difmap
_cell_angle_alpha 90.00
_cell_angle_beta 93.608(2)
_cell_angle_gamma 90.00
_cell_formula_units_Z 4
_cell_length_a 10.8133(6)
_cell_length_b 22.2245(11)
_cell_length_c 18.1295(9)
_cell_measurement_reflns_used 3597
_cell_measurement_temperature 180(2)
_cell_measurement_theta_max 20.83
_cell_measurement_theta_min 2.44
_cell_volume 4348.2(4)
_computing_cell_refinement 'SAINT v.7.06a (Bruker, 2003)'
_computing_data_collection 'APEX2 v.1.0-22 (Bruker Nonius, 2004)'
_computing_data_reduction 'SAINT v.7.06a'
_computing_molecular_graphics 'SHELXTL v.6.10'
_computing_publication_material 'SHELXTL v.6.10'
_computing_structure_refinement 'SHELXTL v.6.10'
_computing_structure_solution 'SHELXTL v.6.10 (Sheldrick, 2000)'
_diffrn_ambient_temperature 180(2)
_diffrn_measured_fraction_theta_full 0.993
_diffrn_measured_fraction_theta_max 0.993
_diffrn_measurement_device_type 'Bruker-Nonius X8APEX-II CCD'
_diffrn_measurement_method 'thin-slice \w and \f scans'
_diffrn_radiation_monochromator graphite
_diffrn_radiation_source 'fine-focus sealed tube'
_diffrn_radiation_type MoK\a
_diffrn_radiation_wavelength 0.71073
_diffrn_reflns_av_R_equivalents 0.0831
_diffrn_reflns_av_sigmaI/netI 0.1024
_diffrn_reflns_limit_h_max 12
_diffrn_reflns_limit_h_min -12
_diffrn_reflns_limit_k_max 26
_diffrn_reflns_limit_k_min -24
_diffrn_reflns_limit_l_max 16
_diffrn_reflns_limit_l_min -21
_diffrn_reflns_number 46075
_diffrn_reflns_theta_full 24.68
_diffrn_reflns_theta_max 24.68
_diffrn_reflns_theta_min 3.54
_diffrn_standards_number 0
_exptl_absorpt_coefficient_mu 0.697
_exptl_absorpt_correction_T_max 0.946
_exptl_absorpt_correction_T_min 0.632
_exptl_absorpt_correction_type multi-scan
_exptl_absorpt_process_details 'SADABS (Sheldrick, 2003)'
_exptl_crystal_colour blue
_exptl_crystal_density_diffrn 1.616
_exptl_crystal_density_method 'not measured'
_exptl_crystal_description block
_exptl_crystal_F_000 2176
_exptl_crystal_size_max 0.16
_exptl_crystal_size_mid 0.12
_exptl_crystal_size_min 0.08
_refine_diff_density_max 0.468
_refine_diff_density_min -0.413
_refine_diff_density_rms 0.070
_refine_ls_extinction_method none
_refine_ls_goodness_of_fit_ref 0.909
_refine_ls_hydrogen_treatment mixed
_refine_ls_matrix_type full
_refine_ls_number_parameters 605
_refine_ls_number_reflns 7328
_refine_ls_number_restraints 9
_refine_ls_restrained_S_all 0.909
_refine_ls_R_factor_all 0.0829
_refine_ls_R_factor_gt 0.0404
_refine_ls_shift/su_max 0.001
_refine_ls_shift/su_mean 0.000
_refine_ls_structure_factor_coef Fsqd
_refine_ls_weighting_details 'calc w=1/[\s^2^(Fo^2^)+(0.0417P)^2^] where P=(Fo^2^+2Fc^2^)/3'
_refine_ls_weighting_scheme calc
_refine_ls_wR_factor_gt 0.0811
_refine_ls_wR_factor_ref 0.0873
_reflns_number_gt 4346
_reflns_number_total 7328
_reflns_threshold_expression I>2\s(I)
_cod_data_source_file b901633c.txt
_cod_data_source_block 1
_cod_original_cell_volume 4348.3(4)
_cod_original_sg_symbol_H-M 'P 21/c'
_cod_database_code 7001270

loop_
_symmetry_equiv_pos_as_xyz
'x, y, z'
'-x, y+1/2, -z+1/2'
'-x, -y, -z'
'x, -y-1/2, z-1/2'

loop_
_atom_site_label
_atom_site_type_symbol
_atom_site_fract_x
_atom_site_fract_y
_atom_site_fract_z
_atom_site_U_iso_or_equiv
_atom_site_adp_type
_atom_site_occupancy
_atom_site_symmetry_multiplicity
_atom_site_calc_flag
_atom_site_refinement_flags
_atom_site_disorder_assembly
_atom_site_disorder_group
V1 V 0.25289(5) 0.32380(2) 0.23773(3) 0.01757(15) Uani 1 1 d . . .
V2 V 0.56511(5) 0.35248(2) 0.17901(3) 0.01784(15) Uani 1 1 d . . .
O1 O 0.41118(17) 0.37419(9) 0.23538(10) 0.0166(5) Uani 1 1 d . . .
O2 O 0.22005(18) 0.30902(9) 0.15217(11) 0.0245(6) Uani 1 1 d . . .
O3 O 0.35611(19) 0.25248(9) 0.26940(13) 0.0253(6) Uani 1 1 d D . .
H31W H 0.4275(14) 0.2485(12) 0.2892(16) 0.038 Uiso 1 1 d D . .
H32W H 0.330(2) 0.2172(6) 0.2638(18) 0.038 Uiso 1 1 d D . .
O4 O 0.60266(18) 0.28678(9) 0.20586(11) 0.0233(5) Uani 1 1 d . . .
O5 O 0.44467(18) 0.33677(10) 0.09018(11) 0.0226(6) Uani 1 1 d D . .
H51W H 0.3701(12) 0.3278(13) 0.0956(15) 0.034 Uiso 1 1 d D . .
H52W H 0.461(2) 0.3171(12) 0.0524(11) 0.034 Uiso 1 1 d D . .
N1 N 0.2423(2) 0.35233(11) 0.35781(13) 0.0139(6) Uani 1 1 d . . .
N2 N 0.1478(2) 0.40410(11) 0.23045(14) 0.0167(6) Uani 1 1 d . . .
N3 N 0.1061(2) 0.27384(11) 0.27891(14) 0.0190(6) Uani 1 1 d . . .
N4 N 0.5713(2) 0.45111(11) 0.14232(13) 0.0154(6) Uani 1 1 d . . .
N5 N 0.6820(2) 0.39436(12) 0.26235(13) 0.0169(6) Uani 1 1 d . . .
N6 N 0.7078(2) 0.35853(12) 0.10419(13) 0.0173(6) Uani 1 1 d . . .
C1 C 0.4115(3) 0.42975(14) 0.27140(17) 0.0153(7) Uani 1 1 d . . .
C2 C 0.3965(2) 0.43147(14) 0.34767(17) 0.0150(7) Uani 1 1 d . . .
C3 C 0.3967(3) 0.48698(14) 0.38246(17) 0.0181(8) Uani 1 1 d . . .
H3 H 0.3865 0.4880 0.4341 0.022 Uiso 1 1 calc R . .
C4 C 0.4108(3) 0.54081(14) 0.34617(17) 0.0166(8) Uani 1 1 d . . .
C5 C 0.4252(2) 0.53719(14) 0.26957(17) 0.0176(8) Uani 1 1 d . . .
H5 H 0.4351 0.5733 0.2425 0.021 Uiso 1 1 calc R . .
C6 C 0.4256(3) 0.48280(14) 0.23248(16) 0.0143(7) Uani 1 1 d . . .
C7 C 0.4115(3) 0.60183(13) 0.38495(17) 0.0205(8) Uani 1 1 d . . .
C8 C 0.3813(3) 0.59642(16) 0.46614(18) 0.0392(10) Uani 1 1 d . . .
H8A H 0.3831 0.6364 0.4889 0.059 Uiso 1 1 calc R . .
H8B H 0.4428 0.5705 0.4924 0.059 Uiso 1 1 calc R . .
H8C H 0.2986 0.5789 0.4691 0.059 Uiso 1 1 calc R . .
C9 C 0.3158(4) 0.64265(16) 0.3467(2) 0.0486(11) Uani 1 1 d . . .
H9A H 0.3168 0.6818 0.3716 0.073 Uiso 1 1 calc R . .
H9B H 0.2335 0.6245 0.3486 0.073 Uiso 1 1 calc R . .
H9C H 0.3350 0.6482 0.2950 0.073 Uiso 1 1 calc R . .
C10 C 0.5401(3) 0.63010(17) 0.3834(2) 0.0576(13) Uani 1 1 d . . .
H10A H 0.5405 0.6692 0.4083 0.086 Uiso 1 1 calc R . .
H10B H 0.5610 0.6356 0.3320 0.086 Uiso 1 1 calc R . .
H10C H 0.6014 0.6036 0.4088 0.086 Uiso 1 1 calc R . .
C11 C 0.3658(3) 0.37465(14) 0.38755(17) 0.0186(8) Uani 1 1 d . . .
H11A H 0.4300 0.3438 0.3803 0.022 Uiso 1 1 calc R . .
H11B H 0.3639 0.3827 0.4412 0.022 Uiso 1 1 calc R . .
C12 C 0.1460(3) 0.39975(14) 0.36342(16) 0.0185(8) Uani 1 1 d . . .
H12A H 0.1722 0.4279 0.4038 0.022 Uiso 1 1 calc R . .
H12B H 0.0673 0.3808 0.3761 0.022 Uiso 1 1 calc R . .
C13 C 0.1249(3) 0.43423(15) 0.29305(17) 0.0179(8) Uani 1 1 d . . .
C14 C 0.0783(3) 0.49195(15) 0.29132(19) 0.0239(8) Uani 1 1 d . . .
H14 H 0.0670 0.5131 0.3359 0.029 Uiso 1 1 calc R . .
C15 C 0.0484(3) 0.51851(16) 0.2235(2) 0.0309(9) Uani 1 1 d . . .
H15 H 0.0154 0.5581 0.2211 0.037 Uiso 1 1 calc R . .
C16 C 0.0664(3) 0.48748(16) 0.16009(19) 0.0298(9) Uani 1 1 d . . .
H16 H 0.0443 0.5049 0.1133 0.036 Uiso 1 1 calc R . .
C17 C 0.1171(3) 0.43054(15) 0.16475(18) 0.0222(8) Uani 1 1 d . . .
H17 H 0.1309 0.4093 0.1205 0.027 Uiso 1 1 calc R . .
C18 C 0.2045(3) 0.29760(13) 0.39782(16) 0.0175(8) Uani 1 1 d . . .
H18A H 0.2750 0.2692 0.4039 0.021 Uiso 1 1 calc R . .
H18B H 0.1785 0.3086 0.4474 0.021 Uiso 1 1 calc R . .
C19 C 0.0999(3) 0.26923(13) 0.35365(17) 0.0161(8) Uani 1 1 d . . .
C20 C 0.0032(3) 0.24014(14) 0.38351(18) 0.0238(8) Uani 1 1 d . . .
H20 H -0.0018 0.2388 0.4356 0.029 Uiso 1 1 calc R . .
C21 C -0.0871(3) 0.21282(15) 0.3379(2) 0.0297(9) Uani 1 1 d . . .
H21 H -0.1543 0.1924 0.3581 0.036 Uiso 1 1 calc R . .
C22 C -0.0782(3) 0.21564(15) 0.2626(2) 0.0311(9) Uani 1 1 d . . .
H22 H -0.1381 0.1964 0.2301 0.037 Uiso 1 1 calc R . .
C23 C 0.0183(3) 0.24664(14) 0.23529(19) 0.0254(8) Uani 1 1 d . . .
H23 H 0.0232 0.2490 0.1832 0.031 Uiso 1 1 calc R . .
C24 C 0.4490(3) 0.48061(14) 0.15157(16) 0.0190(8) Uani 1 1 d . . .
H24A H 0.3823 0.4576 0.1244 0.023 Uiso 1 1 calc R . .
H24B H 0.4494 0.5219 0.1311 0.023 Uiso 1 1 calc R . .
C25 C 0.6714(3) 0.48362(14) 0.18626(16) 0.0184(8) Uani 1 1 d . . .
H25A H 0.6442 0.5254 0.1951 0.022 Uiso 1 1 calc R . .
H25B H 0.7461 0.4855 0.1574 0.022 Uiso 1 1 calc R . .
C26 C 0.7045(3) 0.45400(15) 0.25896(17) 0.0165(8) Uani 1 1 d . . .
C27 C 0.7639(3) 0.48409(15) 0.31747(18) 0.0248(8) Uani 1 1 d . . .
H27 H 0.7754 0.5264 0.3147 0.030 Uiso 1 1 calc R . .
C28 C 0.8067(3) 0.45334(16) 0.37984(18) 0.0271(9) Uani 1 1 d . . .
H28 H 0.8479 0.4738 0.4203 0.033 Uiso 1 1 calc R . .
C29 C 0.7881(3) 0.39167(16) 0.38198(18) 0.0261(9) Uani 1 1 d . . .
H29 H 0.8189 0.3687 0.4233 0.031 Uiso 1 1 calc R . .
C30 C 0.7245(3) 0.36455(15) 0.32339(18) 0.0222(8) Uani 1 1 d . . .
H30 H 0.7097 0.3225 0.3259 0.027 Uiso 1 1 calc R . .
C31 C 0.6003(3) 0.44788(14) 0.06375(15) 0.0193(8) Uani 1 1 d . . .
H31A H 0.6208 0.4884 0.0454 0.023 Uiso 1 1 calc R . .
H31B H 0.5281 0.4322 0.0333 0.023 Uiso 1 1 calc R . .
C32 C 0.7093(3) 0.40628(15) 0.05902(17) 0.0202(8) Uani 1 1 d . . .
C33 C 0.8044(3) 0.41606(16) 0.01329(17) 0.0272(9) Uani 1 1 d . . .
H33 H 0.8035 0.4503 -0.0180 0.033 Uiso 1 1 calc R . .
C34 C 0.9002(3) 0.37580(16) 0.01353(18) 0.0284(9) Uani 1 1 d . . .
H34 H 0.9665 0.3817 -0.0177 0.034 Uiso 1 1 calc R . .
C35 C 0.8994(3) 0.32686(16) 0.05934(17) 0.0262(9) Uani 1 1 d . . .
H35 H 0.9653 0.2985 0.0606 0.031 Uiso 1 1 calc R . .
C36 C 0.8021(3) 0.31931(15) 0.10344(17) 0.0229(8) Uani 1 1 d . . .
H36 H 0.8015 0.2850 0.1347 0.027 Uiso 1 1 calc R . .
Cl1 Cl 0.04704(8) 0.38071(4) 0.57195(5) 0.0304(2) Uani 1 1 d . . .
O1A O 0.1662(2) 0.39267(13) 0.54663(14) 0.0600(8) Uani 1 1 d . . .
O1B O -0.0357(2) 0.42763(13) 0.54553(14) 0.0640(9) Uani 1 1 d . . .
O1C O 0.0532(2) 0.38225(11) 0.65162(12) 0.0396(7) Uani 1 1 d . . .
O1D O 0.0014(3) 0.32472(12) 0.54604(16) 0.0754(10) Uani 1 1 d . . .
Cl2 Cl 0.22905(7) 0.10707(4) 0.44969(5) 0.0273(2) Uani 1 1 d . . .
O2A O 0.2112(2) 0.16372(10) 0.48494(13) 0.0412(7) Uani 1 1 d . . .
O2B O 0.1450(2) 0.10255(11) 0.38520(12) 0.0403(7) Uani 1 1 d . . .
O2C O 0.3531(2) 0.10119(11) 0.42726(13) 0.0434(7) Uani 1 1 d . . .
O2D O 0.2027(3) 0.05994(12) 0.49951(15) 0.0661(9) Uani 1 1 d . . .
Cl3 Cl 0.59680(8) 0.22104(5) 0.42624(5) 0.0392(3) Uani 1 1 d . . .
O3A O 0.6173(2) 0.15861(12) 0.41868(16) 0.0674(9) Uani 1 1 d . . .
O3B O 0.4931(2) 0.23093(12) 0.47072(15) 0.0649(9) Uani 1 1 d . . .
O3C O 0.5673(2) 0.24648(12) 0.35482(13) 0.0538(8) Uani 1 1 d . . .
O3D O 0.7048(2) 0.25070(14) 0.45777(14) 0.0622(9) Uani 1 1 d . . .
O1W O 0.2549(2) 0.14585(11) 0.25592(13) 0.0327(6) Uani 1 1 d D . .
H11W H 0.220(2) 0.1358(16) 0.2939(9) 0.049 Uiso 1 1 d D . .
H12W H 0.198(2) 0.1439(17) 0.2222(10) 0.049 Uiso 1 1 d D . .

loop_
_atom_site_aniso_label
_atom_site_aniso_U_11
_atom_site_aniso_U_22
_atom_site_aniso_U_33
_atom_site_aniso_U_23
_atom_site_aniso_U_13
_atom_site_aniso_U_12
V1 0.0182(3) 0.0198(3) 0.0148(3) -0.0009(3) 0.0019(2) -0.0005(3)
V2 0.0188(3) 0.0187(3) 0.0162(3) 0.0001(3) 0.0022(2) -0.0007(3)
O1 0.0191(12) 0.0166(13) 0.0142(12) -0.0015(11) 0.0014(9) -0.0005(9)
O2 0.0265(13) 0.0313(15) 0.0155(12) -0.0035(12) 0.0006(10) -0.0037(11)
O3 0.0200(13) 0.0175(13) 0.0378(15) -0.0015(13) -0.0025(11) -0.0013(10)
O4 0.0280(13) 0.0168(13) 0.0255(13) 0.0011(12) 0.0058(10) 0.0009(10)
O5 0.0200(12) 0.0330(15) 0.0150(13) -0.0031(12) 0.0024(10) -0.0020(11)
N1 0.0152(14) 0.0145(15) 0.0119(14) -0.0009(13) -0.0005(11) 0.0035(12)
N2 0.0145(14) 0.0220(17) 0.0136(15) 0.0013(15) 0.0023(12) -0.0018(12)
N3 0.0156(15) 0.0202(16) 0.0210(17) -0.0012(15) -0.0004(12) 0.0015(12)
N4 0.0142(14) 0.0194(15) 0.0127(14) 0.0006(13) 0.0016(11) 0.0003(12)
N5 0.0165(15) 0.0176(17) 0.0165(16) 0.0050(15) -0.0001(12) 0.0020(12)
N6 0.0181(15) 0.0180(16) 0.0152(15) -0.0012(15) -0.0025(12) 0.0010(13)
C1 0.0115(17) 0.015(2) 0.0194(19) -0.0063(19) 0.0008(14) 0.0005(14)
C2 0.0120(17) 0.016(2) 0.0169(19) 0.0017(18) -0.0020(13) -0.0013(14)
C3 0.0171(18) 0.022(2) 0.0150(19) -0.0035(19) -0.0008(14) 0.0020(15)
C4 0.0123(17) 0.016(2) 0.022(2) 0.0002(18) -0.0015(14) 0.0009(14)
C5 0.0160(18) 0.0142(19) 0.023(2) 0.0039(18) 0.0010(14) 0.0018(14)
C6 0.0140(17) 0.018(2) 0.0116(18) 0.0004(18) 0.0027(14) 0.0031(14)
C7 0.0202(19) 0.0141(19) 0.027(2) -0.0017(18) 0.0041(15) 0.0023(15)
C8 0.050(3) 0.030(2) 0.037(2) -0.008(2) 0.0013(19) 0.0023(19)
C9 0.064(3) 0.032(2) 0.049(3) -0.002(2) -0.005(2) 0.020(2)
C10 0.050(3) 0.048(3) 0.076(3) -0.035(3) 0.020(2) -0.018(2)
C11 0.0195(18) 0.021(2) 0.0147(18) -0.0002(17) -0.0029(14) 0.0012(15)
C12 0.0187(18) 0.022(2) 0.0149(18) -0.0043(18) 0.0020(14) -0.0002(15)
C13 0.0115(17) 0.022(2) 0.020(2) 0.0041(19) 0.0016(14) -0.0026(15)
C14 0.0231(19) 0.022(2) 0.027(2) -0.0015(19) 0.0043(16) 0.0047(16)
C15 0.029(2) 0.025(2) 0.039(3) 0.009(2) 0.0023(18) 0.0098(17)
C16 0.032(2) 0.036(2) 0.021(2) 0.016(2) -0.0017(17) 0.0070(18)
C17 0.0193(19) 0.031(2) 0.016(2) 0.0058(19) 0.0009(15) -0.0022(16)
C18 0.0257(19) 0.0144(18) 0.0124(18) 0.0012(17) 0.0011(14) -0.0014(15)
C19 0.0209(19) 0.0114(18) 0.0166(19) 0.0027(17) 0.0049(15) 0.0007(15)
C20 0.030(2) 0.020(2) 0.022(2) 0.0008(18) 0.0088(17) -0.0003(16)
C21 0.022(2) 0.029(2) 0.038(2) 0.002(2) 0.0084(17) -0.0069(17)
C22 0.025(2) 0.035(2) 0.033(2) -0.003(2) -0.0038(17) -0.0115(18)
C23 0.024(2) 0.029(2) 0.023(2) -0.0035(19) -0.0027(16) 0.0000(17)
C24 0.0187(18) 0.0167(19) 0.021(2) 0.0036(17) -0.0014(15) 0.0010(15)
C25 0.0215(19) 0.0181(19) 0.0162(19) -0.0013(18) 0.0051(15) -0.0027(15)
C26 0.0132(17) 0.021(2) 0.0157(19) 0.0033(18) 0.0024(14) 0.0023(15)
C27 0.028(2) 0.024(2) 0.023(2) -0.002(2) 0.0020(17) -0.0060(17)
C28 0.028(2) 0.035(3) 0.018(2) -0.010(2) -0.0022(16) -0.0061(18)
C29 0.030(2) 0.035(2) 0.013(2) 0.005(2) -0.0018(16) 0.0006(18)
C30 0.0223(19) 0.021(2) 0.024(2) 0.0035(19) 0.0025(16) 0.0014(16)
C31 0.0218(18) 0.025(2) 0.0110(18) 0.0018(17) 0.0020(14) -0.0031(16)
C32 0.022(2) 0.025(2) 0.0136(18) -0.0058(19) -0.0005(15) -0.0038(16)
C33 0.026(2) 0.033(2) 0.023(2) 0.0020(19) 0.0071(16) -0.0061(18)
C34 0.020(2) 0.039(2) 0.027(2) -0.002(2) 0.0107(16) -0.0083(18)
C35 0.022(2) 0.034(2) 0.022(2) -0.011(2) 0.0012(16) 0.0036(17)
C36 0.026(2) 0.023(2) 0.0187(19) -0.0012(18) -0.0027(16) 0.0006(17)
Cl1 0.0329(5) 0.0347(6) 0.0231(5) -0.0066(5) -0.0020(4) 0.0002(5)
O1A 0.0354(16) 0.100(2) 0.0462(17) -0.0188(18) 0.0141(13) -0.0111(16)
O1B 0.073(2) 0.070(2) 0.0458(18) 0.0083(17) -0.0206(15) 0.0291(17)
O1C 0.0558(17) 0.0450(17) 0.0181(14) 0.0012(13) 0.0020(12) 0.0122(13)
O1D 0.101(2) 0.0453(19) 0.080(2) -0.0346(19) 0.0100(19) -0.0290(18)
Cl2 0.0308(5) 0.0305(6) 0.0208(5) -0.0033(5) 0.0016(4) 0.0057(4)
O2A 0.0436(16) 0.0358(16) 0.0436(16) -0.0226(14) -0.0026(12) 0.0108(12)
O2B 0.0316(14) 0.0617(19) 0.0263(14) -0.0108(14) -0.0079(11) -0.0042(13)
O2C 0.0240(14) 0.0576(18) 0.0487(17) -0.0173(15) 0.0040(12) 0.0036(12)
O2D 0.108(2) 0.0415(18) 0.0539(19) 0.0250(17) 0.0420(17) 0.0250(16)
Cl3 0.0281(6) 0.0516(7) 0.0382(6) 0.0244(6) 0.0055(4) 0.0078(5)
O3A 0.0592(19) 0.050(2) 0.096(2) 0.0238(19) 0.0231(17) 0.0174(15)
O3B 0.0546(18) 0.068(2) 0.077(2) 0.0373(18) 0.0425(16) 0.0178(16)
O3C 0.0392(16) 0.085(2) 0.0347(16) 0.0359(17) -0.0142(12) -0.0136(15)
O3D 0.0329(16) 0.099(2) 0.0525(18) 0.0083(18) -0.0167(13) -0.0020(15)
O1W 0.0426(16) 0.0269(14) 0.0284(15) 0.0003(15) 0.0001(12) -0.0061(13)

loop_
_atom_type_symbol
_atom_type_description
_atom_type_scat_dispersion_real
_atom_type_scat_dispersion_imag
_atom_type_scat_source
C C 0.0033 0.0016 'International Tables Vol C Tables 4.2.6.8 and 6.1.1.4'
H H 0.0000 0.0000 'International Tables Vol C Tables 4.2.6.8 and 6.1.1.4'
N N 0.0061 0.0033 'International Tables Vol C Tables 4.2.6.8 and 6.1.1.4'
O O 0.0106 0.0060 'International Tables Vol C Tables 4.2.6.8 and 6.1.1.4'
Cl Cl 0.1484 0.1585 'International Tables Vol C Tables 4.2.6.8 and 6.1.1.4'
V V 0.3005 0.5294 'International Tables Vol C Tables 4.2.6.8 and 6.1.1.4'

loop_
_geom_angle_atom_site_label_1
_geom_angle_atom_site_label_2
_geom_angle_atom_site_label_3
_geom_angle
_geom_angle_site_symmetry_1
_geom_angle_site_symmetry_3
_geom_angle_publ_flag
O2 V1 O3 101.58(10) . . ?
O2 V1 O1 103.08(9) . . ?
O3 V1 O1 89.27(8) . . ?
O2 V1 N3 96.23(10) . . ?
O3 V1 N3 84.27(9) . . ?
O1 V1 N3 160.51(9) . . ?
O2 V1 N2 91.55(10) . . ?
O3 V1 N2 166.80(10) . . ?
O1 V1 N2 89.08(8) . . ?
N3 V1 N2 93.03(9) . . ?
O2 V1 N1 163.83(9) . . ?
O3 V1 N1 90.41(9) . . ?
O1 V1 N1 87.72(8) . . ?
N3 V1 N1 73.99(9) . . ?
N2 V1 N1 76.44(9) . . ?
O4 V2 O5 102.93(10) . . ?
O4 V2 O1 105.22(9) . . ?
O5 V2 O1 86.33(8) . . ?
O4 V2 N6 94.14(10) . . ?
O5 V2 N6 87.71(9) . . ?
O1 V2 N6 160.57(9) . . ?
O4 V2 N5 93.20(10) . . ?
O5 V2 N5 163.83(10) . . ?
O1 V2 N5 90.44(8) . . ?
N6 V2 N5 90.16(9) . . ?
O4 V2 N4 163.50(9) . . ?
O5 V2 N4 87.90(9) . . ?
O1 V2 N4 87.67(8) . . ?
N6 V2 N4 73.64(9) . . ?
N5 V2 N4 76.13(9) . . ?
C1 O1 V1 116.82(16) . . ?
C1 O1 V2 117.36(16) . . ?
V1 O1 V2 125.69(10) . . ?
V1 O3 H31W 133.7(19) . . ?
V1 O3 H32W 121.9(18) . . ?
H31W O3 H32W 104.4(15) . . ?
V2 O5 H51W 121.2(19) . . ?
V2 O5 H52W 125.1(19) . . ?
H51W O5 H52W 103.0(15) . . ?
C18 N1 C12 109.4(2) . . ?
C18 N1 C11 111.2(2) . . ?
C12 N1 C11 110.7(2) . . ?
C18 N1 V1 105.70(17) . . ?
C12 N1 V1 109.87(17) . . ?
C11 N1 V1 109.86(17) . . ?
C17 N2 C13 118.4(3) . . ?
C17 N2 V1 121.6(2) . . ?
C13 N2 V1 119.4(2) . . ?
C23 N3 C19 118.3(3) . . ?
C23 N3 V1 123.3(2) . . ?
C19 N3 V1 118.4(2) . . ?
C31 N4 C25 110.3(2) . . ?
C31 N4 C24 111.8(2) . . ?
C25 N4 C24 110.2(2) . . ?
C31 N4 V2 104.17(18) . . ?
C25 N4 V2 110.00(17) . . ?
C24 N4 V2 110.15(17) . . ?
C30 N5 C26 117.9(3) . . ?
C30 N5 V2 121.8(2) . . ?
C26 N5 V2 119.9(2) . . ?
C32 N6 C36 118.0(3) . . ?
C32 N6 V2 118.5(2) . . ?
C36 N6 V2 123.3(2) . . ?
C6 C1 O1 120.7(3) . . ?
C6 C1 C2 120.1(3) . . ?
O1 C1 C2 119.2(3) . . ?
C3 C2 C1 118.4(3) . . ?
C3 C2 C11 121.6(3) . . ?
C1 C2 C11 119.6(3) . . ?
C4 C3 C2 123.5(3) . . ?
C4 C3 H3 118.2 . . ?
C2 C3 H3 118.2 . . ?
C3 C4 C5 116.3(3) . . ?
C3 C4 C7 123.3(3) . . ?
C5 C4 C7 120.4(3) . . ?
C6 C5 C4 122.2(3) . . ?
C6 C5 H5 118.9 . . ?
C4 C5 H5 118.9 . . ?
C5 C6 C1 119.4(3) . . ?
C5 C6 C24 120.5(3) . . ?
C1 C6 C24 119.9(3) . . ?
C9 C7 C4 109.8(3) . . ?
C9 C7 C10 110.0(3) . . ?
C4 C7 C10 109.5(2) . . ?
C9 C7 C8 107.9(3) . . ?
C4 C7 C8 112.2(3) . . ?
C10 C7 C8 107.4(3) . . ?
C7 C8 H8A 109.5 . . ?
C7 C8 H8B 109.5 . . ?
H8A C8 H8B 109.5 . . ?
C7 C8 H8C 109.5 . . ?
H8A C8 H8C 109.5 . . ?
H8B C8 H8C 109.5 . . ?
C7 C9 H9A 109.5 . . ?
C7 C9 H9B 109.5 . . ?
H9A C9 H9B 109.5 . . ?
C7 C9 H9C 109.5 . . ?
H9A C9 H9C 109.5 . . ?
H9B C9 H9C 109.5 . . ?
C7 C10 H10A 109.5 . . ?
C7 C10 H10B 109.5 . . ?
H10A C10 H10B 109.5 . . ?
C7 C10 H10C 109.5 . . ?
H10A C10 H10C 109.5 . . ?
H10B C10 H10C 109.5 . . ?
N1 C11 C2 109.0(2) . . ?
N1 C11 H11A 109.9 . . ?
C2 C11 H11A 109.9 . . ?
N1 C11 H11B 109.9 . . ?
C2 C11 H11B 109.9 . . ?
H11A C11 H11B 108.3 . . ?
N1 C12 C13 112.0(2) . . ?
N1 C12 H12A 109.2 . . ?
C13 C12 H12A 109.2 . . ?
N1 C12 H12B 109.2 . . ?
C13 C12 H12B 109.2 . . ?
H12A C12 H12B 107.9 . . ?
N2 C13 C14 121.8(3) . . ?
N2 C13 C12 115.8(3) . . ?
C14 C13 C12 122.2(3) . . ?
C13 C14 C15 118.8(3) . . ?
C13 C14 H14 120.6 . . ?
C15 C14 H14 120.6 . . ?
C16 C15 C14 119.7(3) . . ?
C16 C15 H15 120.2 . . ?
C14 C15 H15 120.2 . . ?
C15 C16 C17 119.3(3) . . ?
C15 C16 H16 120.4 . . ?
C17 C16 H16 120.4 . . ?
N2 C17 C16 121.9(3) . . ?
N2 C17 H17 119.1 . . ?
C16 C17 H17 119.1 . . ?
C19 C18 N1 107.9(2) . . ?
C19 C18 H18A 110.1 . . ?
N1 C18 H18A 110.1 . . ?
C19 C18 H18B 110.1 . . ?
N1 C18 H18B 110.1 . . ?
H18A C18 H18B 108.4 . . ?
N3 C19 C20 120.9(3) . . ?
N3 C19 C18 114.9(3) . . ?
C20 C19 C18 124.2(3) . . ?
C19 C20 C21 120.0(3) . . ?
C19 C20 H20 120.0 . . ?
C21 C20 H20 120.0 . . ?
C22 C21 C20 118.9(3) . . ?
C22 C21 H21 120.5 . . ?
C20 C21 H21 120.5 . . ?
C23 C22 C21 119.0(3) . . ?
C23 C22 H22 120.5 . . ?
C21 C22 H22 120.5 . . ?
N3 C23 C22 122.7(3) . . ?
N3 C23 H23 118.6 . . ?
C22 C23 H23 118.6 . . ?
N4 C24 C6 109.1(2) . . ?
N4 C24 H24A 109.9 . . ?
C6 C24 H24A 109.9 . . ?
N4 C24 H24B 109.9 . . ?
C6 C24 H24B 109.9 . . ?
H24A C24 H24B 108.3 . . ?
N4 C25 C26 112.5(2) . . ?
N4 C25 H25A 109.1 . . ?
C26 C25 H25A 109.1 . . ?
N4 C25 H25B 109.1 . . ?
C26 C25 H25B 109.1 . . ?
H25A C25 H25B 107.8 . . ?
N5 C26 C27 121.2(3) . . ?
N5 C26 C25 116.0(3) . . ?
C27 C26 C25 122.6(3) . . ?
C28 C27 C26 120.5(3) . . ?
C28 C27 H27 119.7 . . ?
C26 C27 H27 119.7 . . ?
C27 C28 C29 118.2(3) . . ?
C27 C28 H28 120.9 . . ?
C29 C28 H28 120.9 . . ?
C30 C29 C28 118.7(3) . . ?
C30 C29 H29 120.6 . . ?
C28 C29 H29 120.6 . . ?
N5 C30 C29 123.4(3) . . ?
N5 C30 H30 118.3 . . ?
C29 C30 H30 118.3 . . ?
N4 C31 C32 107.4(2) . . ?
N4 C31 H31A 110.2 . . ?
C32 C31 H31A 110.2 . . ?
N4 C31 H31B 110.2 . . ?
C32 C31 H31B 110.2 . . ?
H31A C31 H31B 108.5 . . ?
N6 C32 C33 122.0(3) . . ?
N6 C32 C31 114.3(3) . . ?
C33 C32 C31 123.7(3) . . ?
C34 C33 C32 119.2(3) . . ?
C34 C33 H33 120.4 . . ?
C32 C33 H33 120.4 . . ?
C33 C34 C35 119.2(3) . . ?
C33 C34 H34 120.4 . . ?
C35 C34 H34 120.4 . . ?
C34 C35 C36 119.1(3) . . ?
C34 C35 H35 120.5 . . ?
C36 C35 H35 120.5 . . ?
N6 C36 C35 122.5(3) . . ?
N6 C36 H36 118.7 . . ?
C35 C36 H36 118.7 . . ?
O1D Cl1 O1A 111.30(17) . . ?
O1D Cl1 O1B 109.43(18) . . ?
O1A Cl1 O1B 108.38(18) . . ?
O1D Cl1 O1C 110.37(17) . . ?
O1A Cl1 O1C 109.50(15) . . ?
O1B Cl1 O1C 107.77(15) . . ?
O2D Cl2 O2A 109.04(15) . . ?
O2D Cl2 O2C 109.96(16) . . ?
O2A Cl2 O2C 111.24(14) . . ?
O2D Cl2 O2B 108.84(17) . . ?
O2A Cl2 O2B 109.18(14) . . ?
O2C Cl2 O2B 108.54(14) . . ?
O3A Cl3 O3D 111.24(18) . . ?
O3A Cl3 O3C 109.13(18) . . ?
O3D Cl3 O3C 108.04(16) . . ?
O3A Cl3 O3B 109.72(16) . . ?
O3D Cl3 O3B 110.58(18) . . ?
O3C Cl3 O3B 108.05(16) . . ?
H11W O1W H12W 103.7(15) . . ?

loop_
_geom_bond_atom_site_label_1
_geom_bond_atom_site_label_2
_geom_bond_distance
_geom_bond_site_symmetry_2
_geom_bond_publ_flag
V1 O2 1.603(2) . ?
V1 O3 2.002(2) . ?
V1 O1 2.0482(19) . ?
V1 N3 2.112(2) . ?
V1 N2 2.115(3) . ?
V1 N1 2.277(2) . ?
V2 O4 1.584(2) . ?
V2 O5 2.037(2) . ?
V2 O1 2.0644(19) . ?
V2 N6 2.122(2) . ?
V2 N5 2.123(2) . ?
V2 N4 2.293(2) . ?
O1 C1 1.397(3) . ?
O3 H31W 0.84(1) . ?
O3 H32W 0.84(1) . ?
O5 H51W 0.84(1) . ?
O5 H52W 0.84(1) . ?
N1 C18 1.486(3) . ?
N1 C12 1.489(3) . ?
N1 C11 1.494(3) . ?
N2 C17 1.351(4) . ?
N2 C13 1.354(4) . ?
N3 C23 1.341(4) . ?
N3 C19 1.365(4) . ?
N4 C31 1.479(3) . ?
N4 C25 1.490(4) . ?
N4 C24 1.495(3) . ?
N5 C30 1.346(4) . ?
N5 C26 1.350(4) . ?
N6 C32 1.341(4) . ?
N6 C36 1.342(4) . ?
C1 C6 1.387(4) . ?
C1 C2 1.403(4) . ?
C2 C3 1.385(4) . ?
C2 C11 1.502(4) . ?
C3 C4 1.378(4) . ?
C3 H3 0.950 . ?
C4 C5 1.410(4) . ?
C4 C7 1.527(4) . ?
C5 C6 1.383(4) . ?
C5 H5 0.950 . ?
C6 C24 1.505(4) . ?
C7 C9 1.512(4) . ?
C7 C10 1.528(4) . ?
C7 C8 1.532(4) . ?
C8 H8A 0.980 . ?
C8 H8B 0.980 . ?
C8 H8C 0.980 . ?
C9 H9A 0.980 . ?
C9 H9B 0.980 . ?
C9 H9C 0.980 . ?
C10 H10A 0.980 . ?
C10 H10B 0.980 . ?
C10 H10C 0.980 . ?
C11 H11A 0.990 . ?
C11 H11B 0.990 . ?
C12 C13 1.493(4) . ?
C12 H12A 0.990 . ?
C12 H12B 0.990 . ?
C13 C14 1.378(4) . ?
C14 C15 1.384(4) . ?
C14 H14 0.950 . ?
C15 C16 1.365(4) . ?
C15 H15 0.950 . ?
C16 C17 1.380(4) . ?
C16 H16 0.950 . ?
C17 H17 0.950 . ?
C18 C19 1.485(4) . ?
C18 H18A 0.990 . ?
C18 H18B 0.990 . ?
C19 C20 1.370(4) . ?
C20 C21 1.380(4) . ?
C20 H20 0.950 . ?
C21 C22 1.375(4) . ?
C21 H21 0.950 . ?
C22 C23 1.369(4) . ?
C22 H22 0.950 . ?
C23 H23 0.950 . ?
C24 H24A 0.990 . ?
C24 H24B 0.990 . ?
C25 C26 1.496(4) . ?
C25 H25A 0.990 . ?
C25 H25B 0.990 . ?
C26 C27 1.378(4) . ?
C27 C28 1.376(4) . ?
C27 H27 0.950 . ?
C28 C29 1.386(4) . ?
C28 H28 0.950 . ?
C29 C30 1.368(4) . ?
C29 H29 0.950 . ?
C30 H30 0.950 . ?
C31 C32 1.505(4) . ?
C31 H31A 0.990 . ?
C31 H31B 0.990 . ?
C32 C33 1.378(4) . ?
C33 C34 1.368(4) . ?
C33 H33 0.950 . ?
C34 C35 1.369(4) . ?
C34 H34 0.950 . ?
C35 C36 1.371(4) . ?
C35 H35 0.950 . ?
C36 H36 0.950 . ?
Cl1 O1D 1.408(3) . ?
Cl1 O1A 1.420(2) . ?
Cl1 O1B 1.436(3) . ?
Cl1 O1C 1.442(2) . ?
Cl2 O2D 1.424(3) . ?
Cl2 O2A 1.430(2) . ?
Cl2 O2C 1.432(2) . ?
Cl2 O2B 1.439(2) . ?
Cl3 O3A 1.413(3) . ?
Cl3 O3D 1.429(3) . ?
Cl3 O3C 1.430(2) . ?
Cl3 O3B 1.438(2) . ?
O1W H11W 0.84(1) . ?
O1W H12W 0.84(1) . ?

loop_
_geom_hbond_atom_site_label_D
_geom_hbond_atom_site_label_H
_geom_hbond_atom_site_label_A
_geom_hbond_distance_DH
_geom_hbond_distance_HA
_geom_hbond_distance_DA
_geom_hbond_angle_DHA
_geom_hbond_site_symmetry_A
O1W H11W O2B 0.84(1) 2.03(1) 2.861(3) 174(4) .
O1W H12W O1C 0.84(1) 2.05(1) 2.865(3) 165(3) 4_565
O3 H31W O3C 0.84(1) 1.87(1) 2.681(3) 165(3) .
O3 H31W O4 0.84(1) 2.64(3) 3.066(3) 113(2) .
O3 H32W O1W 0.84(1) 1.78(1) 2.615(3) 172(3) .
O5 H51W O2 0.84(1) 2.02(1) 2.808(3) 156(3) .
O5 H51W O2A 0.84(1) 2.56(3) 3.067(3) 119(2) 4_565
O5 H52W O3B 0.84(1) 1.88(1) 2.715(3) 176(3) 4_565

loop_
_geom_torsion_atom_site_label_1
_geom_torsion_atom_site_label_2
_geom_torsion_atom_site_label_3
_geom_torsion_atom_site_label_4
_geom_torsion
_geom_torsion_site_symmetry_1
_geom_torsion_site_symmetry_2
_geom_torsion_site_symmetry_3
_geom_torsion_site_symmetry_4
_geom_torsion_publ_flag
O2 V1 O1 C1 127.18(19) . . . . ?
O3 V1 O1 C1 -131.1(2) . . . . ?
N3 V1 O1 C1 -60.7(4) . . . . ?
N2 V1 O1 C1 35.8(2) . . . . ?
N1 V1 O1 C1 -40.67(19) . . . . ?
O2 V1 O1 V2 -48.67(14) . . . . ?
O3 V1 O1 V2 53.05(13) . . . . ?
N3 V1 O1 V2 123.5(3) . . . . ?
N2 V1 O1 V2 -140.04(12) . . . . ?
N1 V1 O1 V2 143.49(12) . . . . ?
O4 V2 O1 C1 130.59(19) . . . . ?
O5 V2 O1 C1 -127.00(19) . . . . ?
N6 V2 O1 C1 -54.6(4) . . . . ?
N5 V2 O1 C1 37.2(2) . . . . ?
N4 V2 O1 C1 -38.95(19) . . . . ?
O4 V2 O1 V1 -53.59(14) . . . . ?
O5 V2 O1 V1 48.82(12) . . . . ?
N6 V2 O1 V1 121.3(2) . . . . ?
N5 V2 O1 V1 -147.03(12) . . . . ?
N4 V2 O1 V1 136.87(12) . . . . ?
O2 V1 N1 C18 88.6(4) . . . . ?
O3 V1 N1 C18 -49.53(17) . . . . ?
O1 V1 N1 C18 -138.79(17) . . . . ?
N3 V1 N1 C18 34.39(17) . . . . ?
N2 V1 N1 C18 131.61(18) . . . . ?
O2 V1 N1 C12 -29.2(4) . . . . ?
O3 V1 N1 C12 -167.43(18) . . . . ?
O1 V1 N1 C12 103.32(18) . . . . ?
N3 V1 N1 C12 -83.50(19) . . . . ?
N2 V1 N1 C12 13.72(18) . . . . ?
O2 V1 N1 C11 -151.3(3) . . . . ?
O3 V1 N1 C11 70.56(18) . . . . ?
O1 V1 N1 C11 -18.69(18) . . . . ?
N3 V1 N1 C11 154.49(19) . . . . ?
N2 V1 N1 C11 -108.29(18) . . . . ?
O2 V1 N2 C17 -19.0(2) . . . . ?
O3 V1 N2 C17 166.9(3) . . . . ?
O1 V1 N2 C17 84.0(2) . . . . ?
N3 V1 N2 C17 -115.4(2) . . . . ?
N1 V1 N2 C17 171.9(2) . . . . ?
O2 V1 N2 C13 170.1(2) . . . . ?
O3 V1 N2 C13 -4.0(5) . . . . ?
O1 V1 N2 C13 -86.8(2) . . . . ?
N3 V1 N2 C13 73.8(2) . . . . ?
N1 V1 N2 C13 1.0(2) . . . . ?
O2 V1 N3 C23 -4.9(3) . . . . ?
O3 V1 N3 C23 -105.9(2) . . . . ?
O1 V1 N3 C23 -177.2(2) . . . . ?
N2 V1 N3 C23 87.0(2) . . . . ?
N1 V1 N3 C23 162.0(3) . . . . ?
O2 V1 N3 C19 175.5(2) . . . . ?
O3 V1 N3 C19 74.4(2) . . . . ?
O1 V1 N3 C19 3.1(4) . . . . ?
N2 V1 N3 C19 -92.7(2) . . . . ?
N1 V1 N3 C19 -17.7(2) . . . . ?
O4 V2 N4 C31 79.7(4) . . . . ?
O5 V2 N4 C31 -51.96(17) . . . . ?
O1 V2 N4 C31 -138.37(17) . . . . ?
N6 V2 N4 C31 36.27(16) . . . . ?
N5 V2 N4 C31 130.60(18) . . . . ?
O4 V2 N4 C25 -38.5(4) . . . . ?
O5 V2 N4 C25 -170.20(18) . . . . ?
O1 V2 N4 C25 103.38(18) . . . . ?
N6 V2 N4 C25 -81.97(18) . . . . ?
N5 V2 N4 C25 12.36(17) . . . . ?
O4 V2 N4 C24 -160.2(3) . . . . ?
O5 V2 N4 C24 68.11(18) . . . . ?
O1 V2 N4 C24 -18.31(17) . . . . ?
N6 V2 N4 C24 156.33(19) . . . . ?
N5 V2 N4 C24 -109.34(18) . . . . ?
O4 V2 N5 C30 -18.7(2) . . . . ?
O5 V2 N5 C30 164.8(3) . . . . ?
O1 V2 N5 C30 86.5(2) . . . . ?
N6 V2 N5 C30 -112.9(2) . . . . ?
N4 V2 N5 C30 174.0(2) . . . . ?
O4 V2 N5 C26 168.5(2) . . . . ?
O5 V2 N5 C26 -7.9(4) . . . . ?
O1 V2 N5 C26 -86.2(2) . . . . ?
N6 V2 N5 C26 74.4(2) . . . . ?
N4 V2 N5 C26 1.3(2) . . . . ?
O4 V2 N6 C32 173.1(2) . . . . ?
O5 V2 N6 C32 70.3(2) . . . . ?
O1 V2 N6 C32 -1.9(4) . . . . ?
N5 V2 N6 C32 -93.7(2) . . . . ?
N4 V2 N6 C32 -18.2(2) . . . . ?
O4 V2 N6 C36 -12.0(2) . . . . ?
O5 V2 N6 C36 -114.9(2) . . . . ?
O1 V2 N6 C36 172.9(2) . . . . ?
N5 V2 N6 C36 81.2(2) . . . . ?
N4 V2 N6 C36 156.7(2) . . . . ?
V1 O1 C1 C6 -118.3(2) . . . . ?
V2 O1 C1 C6 57.9(3) . . . . ?
V1 O1 C1 C2 61.3(3) . . . . ?
V2 O1 C1 C2 -122.5(2) . . . . ?
C6 C1 C2 C3 -0.2(4) . . . . ?
O1 C1 C2 C3 -179.8(2) . . . . ?
C6 C1 C2 C11 172.5(3) . . . . ?
O1 C1 C2 C11 -7.0(4) . . . . ?
C1 C2 C3 C4 0.0(4) . . . . ?
C11 C2 C3 C4 -172.6(3) . . . . ?
C2 C3 C4 C5 0.2(4) . . . . ?
C2 C3 C4 C7 -179.7(3) . . . . ?
C3 C4 C5 C6 -0.1(4) . . . . ?
C7 C4 C5 C6 179.8(3) . . . . ?
C4 C5 C6 C1 -0.1(4) . . . . ?
C4 C5 C6 C24 -176.3(3) . . . . ?
O1 C1 C6 C5 179.8(2) . . . . ?
C2 C1 C6 C5 0.3(4) . . . . ?
O1 C1 C6 C24 -4.0(4) . . . . ?
C2 C1 C6 C24 176.5(3) . . . . ?
C3 C4 C7 C9 -125.9(3) . . . . ?
C5 C4 C7 C9 54.2(4) . . . . ?
C3 C4 C7 C10 113.2(3) . . . . ?
C5 C4 C7 C10 -66.7(4) . . . . ?
C3 C4 C7 C8 -6.0(4) . . . . ?
C5 C4 C7 C8 174.1(3) . . . . ?
C18 N1 C11 C2 -177.4(2) . . . . ?
C12 N1 C11 C2 -55.6(3) . . . . ?
V1 N1 C11 C2 66.0(3) . . . . ?
C3 C2 C11 N1 109.2(3) . . . . ?
C1 C2 C11 N1 -63.3(3) . . . . ?
C18 N1 C12 C13 -141.1(2) . . . . ?
C11 N1 C12 C13 96.0(3) . . . . ?
V1 N1 C12 C13 -25.5(3) . . . . ?
C17 N2 C13 C14 -3.8(4) . . . . ?
V1 N2 C13 C14 167.3(2) . . . . ?
C17 N2 C13 C12 172.6(2) . . . . ?
V1 N2 C13 C12 -16.2(3) . . . . ?
N1 C12 C13 N2 28.1(3) . . . . ?
N1 C12 C13 C14 -155.5(3) . . . . ?
N2 C13 C14 C15 3.3(5) . . . . ?
C12 C13 C14 C15 -172.9(3) . . . . ?
C13 C14 C15 C16 -0.6(5) . . . . ?
C14 C15 C16 C17 -1.5(5) . . . . ?
C13 N2 C17 C16 1.6(4) . . . . ?
V1 N2 C17 C16 -169.4(2) . . . . ?
C15 C16 C17 N2 1.1(5) . . . . ?
C12 N1 C18 C19 72.1(3) . . . . ?
C11 N1 C18 C19 -165.4(2) . . . . ?
V1 N1 C18 C19 -46.2(2) . . . . ?
C23 N3 C19 C20 -3.2(4) . . . . ?
V1 N3 C19 C20 176.5(2) . . . . ?
C23 N3 C19 C18 176.6(3) . . . . ?
V1 N3 C19 C18 -3.7(3) . . . . ?
N1 C18 C19 N3 35.0(3) . . . . ?
N1 C18 C19 C20 -145.2(3) . . . . ?
N3 C19 C20 C21 2.7(5) . . . . ?
C18 C19 C20 C21 -177.1(3) . . . . ?
C19 C20 C21 C22 -0.3(5) . . . . ?
C20 C21 C22 C23 -1.5(5) . . . . ?
C19 N3 C23 C22 1.4(5) . . . . ?
V1 N3 C23 C22 -178.3(2) . . . . ?
C21 C22 C23 N3 1.0(5) . . . . ?
C31 N4 C24 C6 -179.6(2) . . . . ?
C25 N4 C24 C6 -56.5(3) . . . . ?
V2 N4 C24 C6 65.0(3) . . . . ?
C5 C6 C24 N4 111.7(3) . . . . ?
C1 C6 C24 N4 -64.5(3) . . . . ?
C31 N4 C25 C26 -137.7(2) . . . . ?
C24 N4 C25 C26 98.3(3) . . . . ?
V2 N4 C25 C26 -23.3(3) . . . . ?
C30 N5 C26 C27 -3.0(4) . . . . ?
V2 N5 C26 C27 170.0(2) . . . . ?
C30 N5 C26 C25 171.7(2) . . . . ?
V2 N5 C26 C25 -15.3(3) . . . . ?
N4 C25 C26 N5 26.0(4) . . . . ?
N4 C25 C26 C27 -159.3(3) . . . . ?
N5 C26 C27 C28 2.9(4) . . . . ?
C25 C26 C27 C28 -171.6(3) . . . . ?
C26 C27 C28 C29 -0.1(5) . . . . ?
C27 C28 C29 C30 -2.2(4) . . . . ?
C26 N5 C30 C29 0.6(4) . . . . ?
V2 N5 C30 C29 -172.3(2) . . . . ?
C28 C29 C30 N5 2.1(5) . . . . ?
C25 N4 C31 C32 69.0(3) . . . . ?
C24 N4 C31 C32 -168.0(2) . . . . ?
V2 N4 C31 C32 -49.0(2) . . . . ?
C36 N6 C32 C33 -0.7(4) . . . . ?
V2 N6 C32 C33 174.5(2) . . . . ?
C36 N6 C32 C31 -179.8(3) . . . . ?
V2 N6 C32 C31 -4.6(3) . . . . ?
N4 C31 C32 N6 38.1(3) . . . . ?
N4 C31 C32 C33 -141.0(3) . . . . ?
N6 C32 C33 C34 0.3(5) . . . . ?
C31 C32 C33 C34 179.4(3) . . . . ?
C32 C33 C34 C35 -0.2(5) . . . . ?
C33 C34 C35 C36 0.4(5) . . . . ?
C32 N6 C36 C35 0.9(4) . . . . ?
V2 N6 C36 C35 -174.0(2) . . . . ?
C34 C35 C36 N6 -0.8(5) . . . . ?
